data_7113338
loop_
_publ_author_name
'Brice\~no, Alexander'
'Leal, Dayana'
'Atencio, Reinaldo'
'D\'iaz de Delgado, Graciela'

_publ_section_title
;
 Supramolecular isomerism in multivalent metal-templated assemblies with
 topochemical influence in the regioselective synthesis of
 tetrakis(2-pyridyl)cyclobutane isomers.
;
_journal_issue 33
_journal_name_full 'Chemical communications (Cambridge, England)'
_journal_page_first 3534
_journal_page_last 3536
_journal_paper_doi 10.1039/b606673a
_journal_year 2006
_chemical_compound_source Synthesis
_chemical_formula_moiety '4(C12 H10 N2), C2 H8 Co N2 O4 S2'
_chemical_formula_sum 'C50 H48 Co N10 O4 S2'
_chemical_formula_weight 976.03
_chemical_name_common Compound-Co
_chemical_name_systematic
;
Compound-Co
;
_space_group_IT_number 14
_symmetry_cell_setting monoclinic
_symmetry_space_group_name_Hall '-P 2yn'
_symmetry_space_group_name_H-M 'P 1 21/n 1'
_atom_sites_solution_hydrogens geom
_atom_sites_solution_primary direct
_atom_sites_solution_secondary difmap
_audit_creation_method SHELXL-97
_cell_angle_alpha 90.00
_cell_angle_beta 92.203(3)
_cell_angle_gamma 90.00
_cell_formula_units_Z 2
_cell_length_a 10.6357(10)
_cell_length_b 10.1079(9)
_cell_length_c 22.888(2)
_cell_measurement_reflns_used 3112
_cell_measurement_temperature 295(2)
_cell_measurement_theta_max 28.18
_cell_measurement_theta_min 1.78
_cell_volume 2458.7(4)
_computing_cell_refinement 'CrystalClear (Rigaku/MSC Inc., 2005)'
_computing_data_collection 'CrystalClear (Rigaku/MSC Inc., 2005)'
_computing_data_reduction 'CrystalClear (Rigaku/MSC Inc., 2005)'
_computing_molecular_graphics
;
SHELXLTL-NT V5.1 (Bruker AXS, 1998) and DIAMOND
(Brandenburg, 1998)
;
_computing_publication_material
;
SHELXLTL-NT V5.1 (Bruker AXS, 1998) and PLATON (Spek, 2003).
;
_computing_structure_refinement 'SHELXLTL-NT V5.1 (Bruker AXS, 1998)'
_computing_structure_solution 'SHELXLTL-NT V5.1 (Bruker AXS, 1998)'
_diffrn_ambient_temperature 295(2)
_diffrn_detector_area_resol_mean 14.6306
_diffrn_measured_fraction_theta_full 0.979
_diffrn_measured_fraction_theta_max 0.803
_diffrn_measurement_device
;
Mercury (2x2 bin mode)
;
_diffrn_measurement_device_type 'Rigaku AFC7S Mercury'
_diffrn_measurement_method \w
_diffrn_radiation_detector CCD
_diffrn_radiation_monochromator graphite
_diffrn_radiation_source 'normal-focus sealed tube'
_diffrn_radiation_type MoK\a
_diffrn_radiation_wavelength 0.71070
_diffrn_reflns_av_R_equivalents 0.0400
_diffrn_reflns_av_sigmaI/netI 0.0397
_diffrn_reflns_limit_h_max 12
_diffrn_reflns_limit_h_min -12
_diffrn_reflns_limit_k_max 9
_diffrn_reflns_limit_k_min -11
_diffrn_reflns_limit_l_max 26
_diffrn_reflns_limit_l_min -26
_diffrn_reflns_number 27138
_diffrn_reflns_theta_full 25.00
_diffrn_reflns_theta_max 28.18
_diffrn_reflns_theta_min 1.78
_exptl_absorpt_coefficient_mu 0.488
_exptl_absorpt_correction_T_max 0.910
_exptl_absorpt_correction_T_min 0.840
_exptl_absorpt_correction_type multi-scan
_exptl_absorpt_process_details 'Jacobson, R. (1998) Private communication'
_exptl_crystal_colour pink
_exptl_crystal_density_diffrn 1.318
_exptl_crystal_density_method 'not measured'
_exptl_crystal_description Plate
_exptl_crystal_F_000 1018
_exptl_crystal_size_max 0.32
_exptl_crystal_size_mid 0.24
_exptl_crystal_size_min 0.18
_refine_diff_density_max 1.291
_refine_diff_density_min -0.590
_refine_diff_density_rms 0.064
_refine_ls_extinction_method none
_refine_ls_goodness_of_fit_ref 1.038
_refine_ls_hydrogen_treatment constr
_refine_ls_matrix_type full
_refine_ls_number_parameters 242
_refine_ls_number_reflns 4865
_refine_ls_number_restraints 2
_refine_ls_restrained_S_all 1.041
_refine_ls_R_factor_all 0.0977
_refine_ls_R_factor_gt 0.0684
_refine_ls_shift/su_max 0.001
_refine_ls_shift/su_mean 0.000
_refine_ls_structure_factor_coef Fsqd
_refine_ls_weighting_details 'calc w=1/[\s^2^(Fo^2^)+(0.0873P)^2^+2.8960P] where P=(Fo^2^+2Fc^2^)/3'
_refine_ls_weighting_scheme calc
_refine_ls_wR_factor_gt 0.1715
_refine_ls_wR_factor_ref 0.1938
_reflns_number_gt 3538
_reflns_number_total 4865
_reflns_threshold_expression >2sigma(I)
_cod_data_source_file b606673a.txt
_cod_data_source_block shelxlps
_cod_depositor_comments
;
The following automatic conversions were performed:

'_symmetry_cell_setting' value 'Monoclinic' changed to 'monoclinic'
according to
/usr/data/users/saulius/automatic-downloads/retrospective/RSC/lib/dictionaries/cif_core.dic
dictionary named 'cif_core.dic' version 2.4.2 from
2011-04-26.

'_exptl_absorpt_correction_type' value 'Multi-scan'
changed to 'multi-scan' according to
/usr/data/users/saulius/automatic-downloads/retrospective/RSC/lib/dictionaries/cif_core.dic
dictionary named 'cif_core.dic' version 2.4.2 from 2011-04-26.

Automatic conversion script
Id: cif_fix_values 2281 2013-09-26 08:29:07Z andrius 
;
_cod_original_sg_symbol_H-M P21/n
_cod_database_code 7113338

loop_
_symmetry_equiv_pos_as_xyz
'x, y, z'
'-x+1/2, y+1/2, -z+1/2'
'-x, -y, -z'
'x-1/2, -y-1/2, z-1/2'

loop_
_atom_site_label
_atom_site_type_symbol
_atom_site_fract_x
_atom_site_fract_y
_atom_site_fract_z
_atom_site_U_iso_or_equiv
_atom_site_adp_type
_atom_site_occupancy
_atom_site_symmetry_multiplicity
_atom_site_calc_flag
_atom_site_refinement_flags
_atom_site_disorder_assembly
_atom_site_disorder_group
Co1 Co 0.0000 0.5000 0.5000 0.0443(2) Uani 1 2 d S . .
S1 S -0.06408(15) 0.44637(15) 0.70756(4) 0.0838(4) Uani 1 1 d . . .
N1 N -0.0341(3) 0.4581(3) 0.58741(13) 0.0564(8) Uani 1 1 d . . .
O1W O 0.1255(2) 0.6497(3) 0.53114(11) 0.0584(7) Uani 1 1 d . . .
H2W1 H 0.1706 0.6919 0.5076 0.070 Uiso 1 1 d R . .
H1W1 H 0.0765 0.7076 0.5446 0.070 Uiso 1 1 d R . .
O2W O 0.1516(2) 0.3685(3) 0.49978(11) 0.0558(7) Uani 1 1 d . . .
H1W2 H 0.1788 0.3287 0.5305 0.067 Uiso 1 1 d R . .
H2W2 H 0.2120 0.3824 0.4773 0.067 Uiso 1 1 d R . .
C1 C -0.0460(4) 0.4532(4) 0.63739(16) 0.0513(9) Uani 1 1 d . . .
C2 C 0.3161(6) 0.0833(6) 0.5403(3) 0.0594(14) Uiso 0.70 1 d P A 1
H2 H 0.3245 0.1469 0.5114 0.071 Uiso 0.70 1 calc PR A 1
C3 C 0.3198(6) -0.0420(7) 0.5238(3) 0.0604(15) Uiso 0.70 1 d P A 1
H3 H 0.3159 -0.1056 0.5530 0.072 Uiso 0.70 1 calc PR A 1
C4 C 0.3003(4) 0.1299(5) 0.59816(15) 0.0527(13) Uiso 0.70 1 d PG A 1
N2 N 0.2626(4) 0.2612(5) 0.60173(16) 0.0609(14) Uiso 0.70 1 d PG A 1
C5 C 0.2451(5) 0.3186(3) 0.6560(2) 0.074(2) Uiso 0.70 1 d PG A 1
H5 H 0.2199 0.4065 0.6584 0.089 Uiso 0.70 1 calc PR A 1
C6 C 0.2653(7) 0.2447(5) 0.70671(15) 0.074(2) Uiso 0.70 1 d PG A 1
H6 H 0.2536 0.2831 0.7430 0.089 Uiso 0.70 1 calc PR A 1
C7 C 0.3029(7) 0.1133(5) 0.70313(17) 0.077(3) Uiso 0.70 1 d PG A 1
H7 H 0.3164 0.0639 0.7371 0.093 Uiso 0.70 1 calc PR A 1
C8 C 0.3204(5) 0.0559(3) 0.6489(2) 0.0686(18) Uiso 0.70 1 d PG A 1
H8 H 0.3456 -0.0319 0.6465 0.082 Uiso 0.70 1 calc PR A 1
C9 C 0.3293(5) -0.0890(5) 0.46539(15) 0.0515(17) Uiso 0.70 1 d PG A 1
N3 N 0.2990(5) -0.2211(4) 0.45567(18) 0.061(2) Uiso 0.70 1 d PG A 1
C10 C 0.3066(5) -0.2747(3) 0.4000(2) 0.070(2) Uiso 0.70 1 d PG A 1
H10 H 0.2863 -0.3632 0.3935 0.084 Uiso 0.70 1 calc PR A 1
C11 C 0.3445(5) -0.1962(6) 0.35403(15) 0.0685(18) Uiso 0.70 1 d PG A 1
H11 H 0.3496 -0.2321 0.3168 0.082 Uiso 0.70 1 calc PR A 1
C12 C 0.3749(5) -0.0641(5) 0.36375(18) 0.0674(18) Uiso 0.70 1 d PG A 1
H12 H 0.4003 -0.0116 0.3330 0.081 Uiso 0.70 1 calc PR A 1
C13 C 0.3673(5) -0.0105(3) 0.4194(2) 0.0623(18) Uiso 0.70 1 d PG A 1
H13 H 0.3876 0.0780 0.4259 0.075 Uiso 0.70 1 calc PR A 1
C2A C 0.3029(13) -0.0116(14) 0.5554(6) 0.057(3) Uiso 0.30 1 d P B 2
H2A H 0.3037 -0.1024 0.5619 0.068 Uiso 0.30 1 calc PR B 2
C3A C 0.3141(14) 0.0253(17) 0.5034(7) 0.065(4) Uiso 0.30 1 d P B 2
H3A H 0.3132 0.1158 0.4960 0.077 Uiso 0.30 1 calc PR B 2
C4A C 0.2882(11) 0.0746(11) 0.6081(5) 0.069(4) Uiso 0.30 1 d PG B 2
N2A N 0.2645(10) 0.2061(13) 0.5938(3) 0.058(3) Uiso 0.30 1 d PG B 2
C5A C 0.2579(12) 0.3005(8) 0.6377(5) 0.063(4) Uiso 0.30 1 d PG B 2
H5A H 0.2420 0.3885 0.6282 0.076 Uiso 0.30 1 calc PR B 2
C6A C 0.2750(16) 0.2634(11) 0.6960(4) 0.086(7) Uiso 0.30 1 d PG B 2
H6A H 0.2706 0.3265 0.7254 0.103 Uiso 0.30 1 calc PR B 2
C7A C 0.2988(16) 0.1318(13) 0.7103(3) 0.075(7) Uiso 0.30 1 d PG B 2
H7A H 0.3103 0.1070 0.7492 0.090 Uiso 0.30 1 calc PR B 2
C8A C 0.3054(14) 0.0374(9) 0.6663(6) 0.077(5) Uiso 0.30 1 d PG B 2
H8A H 0.3213 -0.0506 0.6759 0.092 Uiso 0.30 1 calc PR B 2
C9A C 0.3283(12) -0.0625(9) 0.4542(4) 0.066(5) Uiso 0.30 1 d PG B 2
N3A N 0.3018(11) -0.1953(11) 0.4636(3) 0.056(4) Uiso 0.30 1 d PG B 2
C10A C 0.3106(10) -0.2859(7) 0.4183(5) 0.047(3) Uiso 0.30 1 d PG B 2
H10A H 0.2929 -0.3747 0.4246 0.056 Uiso 0.30 1 calc PR B 2
C11A C 0.3460(11) -0.2437(11) 0.3635(4) 0.064(4) Uiso 0.30 1 d PG B 2
H11A H 0.3520 -0.3043 0.3332 0.077 Uiso 0.30 1 calc PR B 2
C12A C 0.3725(11) -0.1109(12) 0.3540(4) 0.067(4) Uiso 0.30 1 d PG B 2
H12A H 0.3962 -0.0827 0.3174 0.080 Uiso 0.30 1 calc PR B 2
C13A C 0.3637(11) -0.0203(7) 0.3994(6) 0.056(4) Uiso 0.30 1 d PG B 2
H13A H 0.3814 0.0685 0.3930 0.067 Uiso 0.30 1 calc PR B 2
C20 C -0.0001(5) -0.0331(6) 0.47579(15) 0.111(2) Uani 1 1 d D . .
H20 H -0.0023 -0.1248 0.4790 0.133 Uiso 1 1 calc R . .
C21 C 0.0028(4) 0.0213(5) 0.41657(18) 0.0640(11) Uani 1 1 d D . .
N5 N -0.0218(4) 0.1457(4) 0.40150(17) 0.0721(10) Uani 1 1 d . . .
C22 C -0.0151(5) 0.1771(5) 0.3456(3) 0.0857(15) Uani 1 1 d . . .
H22 H -0.0323 0.2638 0.3343 0.103 Uiso 1 1 calc R . .
C23 C 0.0161(5) 0.0871(7) 0.3033(2) 0.0928(17) Uani 1 1 d . . .
H23 H 0.0228 0.1127 0.2645 0.111 Uiso 1 1 calc R . .
C24 C 0.0367(5) -0.0408(6) 0.3202(2) 0.0897(16) Uani 1 1 d . . .
H24 H 0.0555 -0.1045 0.2925 0.108 Uiso 1 1 calc R . .
C25 C 0.0300(4) -0.0743(5) 0.3759(2) 0.0763(13) Uani 1 1 d . . .
H25 H 0.0436 -0.1614 0.3875 0.092 Uiso 1 1 calc R . .
C14 C 0.5325(4) 0.4732(4) 0.47936(17) 0.0596(10) Uani 1 1 d . . .
H14 H 0.6197 0.4779 0.4835 0.071 Uiso 1 1 calc R . .
C15 C 0.4795(4) 0.4062(4) 0.42687(16) 0.0530(9) Uani 1 1 d . . .
C16 C 0.3094(4) 0.3300(4) 0.37238(18) 0.0642(11) Uani 1 1 d . . .
H16 H 0.2231 0.3161 0.3685 0.077 Uiso 1 1 calc R . .
C17 C 0.3828(5) 0.2929(4) 0.32688(18) 0.0691(12) Uani 1 1 d . . .
H17 H 0.3469 0.2564 0.2929 0.083 Uiso 1 1 calc R . .
C18 C 0.5093(5) 0.3111(5) 0.33303(18) 0.0731(13) Uani 1 1 d . . .
H18 H 0.5615 0.2852 0.3034 0.088 Uiso 1 1 calc R . .
C19 C 0.5598(4) 0.3682(4) 0.38352(18) 0.0669(11) Uani 1 1 d . . .
H19 H 0.6462 0.3809 0.3884 0.080 Uiso 1 1 calc R . .
N4 N 0.3552(3) 0.3847(3) 0.42162(13) 0.0553(8) Uani 1 1 d . . .

loop_
_atom_site_aniso_label
_atom_site_aniso_U_11
_atom_site_aniso_U_22
_atom_site_aniso_U_33
_atom_site_aniso_U_23
_atom_site_aniso_U_13
_atom_site_aniso_U_12
Co1 0.0525(4) 0.0488(4) 0.0321(4) 0.0038(3) 0.0067(3) 0.0002(3)
S1 0.1212(12) 0.0976(9) 0.0333(6) 0.0047(5) 0.0115(6) -0.0075(8)
N1 0.066(2) 0.064(2) 0.0395(18) 0.0063(14) 0.0086(15) -0.0009(16)
O1W 0.0613(17) 0.0572(15) 0.0572(16) -0.0029(12) 0.0106(13) -0.0046(12)
O2W 0.0610(17) 0.0615(16) 0.0453(14) 0.0084(11) 0.0079(12) 0.0095(12)
C1 0.062(2) 0.053(2) 0.039(2) 0.0046(15) 0.0066(17) -0.0033(17)
C20 0.054(3) 0.166(6) 0.113(5) -0.018(4) 0.003(3) 0.003(3)
C21 0.047(2) 0.093(3) 0.051(2) 0.004(2) -0.0023(18) -0.003(2)
N5 0.068(2) 0.079(3) 0.070(3) -0.021(2) 0.0001(19) -0.0066(19)
C22 0.091(4) 0.069(3) 0.097(4) 0.014(3) 0.004(3) -0.010(3)
C23 0.086(4) 0.142(6) 0.050(3) 0.009(3) 0.006(2) 0.001(4)
C24 0.082(4) 0.117(5) 0.069(3) -0.031(3) -0.006(3) 0.020(3)
C25 0.069(3) 0.073(3) 0.086(3) -0.002(3) -0.009(2) 0.012(2)
C14 0.061(3) 0.064(3) 0.054(2) -0.0017(18) 0.0001(18) 0.0076(18)
C15 0.063(3) 0.051(2) 0.045(2) 0.0007(15) 0.0033(17) 0.0054(17)
C16 0.067(3) 0.068(3) 0.058(2) -0.0063(19) -0.001(2) 0.001(2)
C17 0.090(4) 0.071(3) 0.046(2) -0.0075(19) -0.002(2) 0.004(2)
C18 0.092(4) 0.081(3) 0.048(2) -0.006(2) 0.022(2) 0.012(3)
C19 0.061(3) 0.079(3) 0.061(3) -0.003(2) 0.013(2) 0.003(2)
N4 0.062(2) 0.0598(19) 0.0443(17) -0.0037(14) 0.0056(15) 0.0071(15)

loop_
_atom_type_symbol
_atom_type_description
_atom_type_scat_dispersion_real
_atom_type_scat_dispersion_imag
_atom_type_scat_source
C C 0.0033 0.0016 'International Tables Vol C Tables 4.2.6.8 and 6.1.1.4'
H H 0.0000 0.0000 'International Tables Vol C Tables 4.2.6.8 and 6.1.1.4'
Co Co 0.3494 0.9721 'International Tables Vol C Tables 4.2.6.8 and 6.1.1.4'
N N 0.0061 0.0033 'International Tables Vol C Tables 4.2.6.8 and 6.1.1.4'
O O 0.0106 0.0060 'International Tables Vol C Tables 4.2.6.8 and 6.1.1.4'
S S 0.1246 0.1234 'International Tables Vol C Tables 4.2.6.8 and 6.1.1.4'

loop_
_geom_angle_atom_site_label_1
_geom_angle_atom_site_label_2
_geom_angle_atom_site_label_3
_geom_angle
_geom_angle_site_symmetry_1
_geom_angle_site_symmetry_3
O2W Co1 O2W 180.000(1) . 3_566
O2W Co1 N1 92.05(11) . .
O2W Co1 N1 87.95(11) 3_566 .
O2W Co1 N1 87.95(11) . 3_566
O2W Co1 N1 92.05(11) 3_566 3_566
N1 Co1 N1 180.000(1) . 3_566
O2W Co1 O1W 88.77(10) . .
O2W Co1 O1W 91.23(10) 3_566 .
N1 Co1 O1W 87.33(12) . .
N1 Co1 O1W 92.67(12) 3_566 .
O2W Co1 O1W 91.23(10) . 3_566
O2W Co1 O1W 88.77(10) 3_566 3_566
N1 Co1 O1W 92.67(12) . 3_566
N1 Co1 O1W 87.33(12) 3_566 3_566
O1W Co1 O1W 180.0 . 3_566
C1 N1 Co1 169.9(3) . .
Co1 O1W H2W1 120.5 . .
Co1 O1W H1W1 103.1 . .
H2W1 O1W H1W1 104.7 . .
Co1 O2W H1W2 122.5 . .
Co1 O2W H2W2 119.9 . .
H1W2 O2W H2W2 109.7 . .
N1 C1 S1 179.5(4) . .
C3 C2 C4 126.2(6) . .
C3 C2 H2 116.9 . .
C4 C2 H2 116.9 . .
C2 C3 C9 126.3(7) . .
C2 C3 H3 116.9 . .
C9 C3 H3 116.9 . .
N2 C4 C8 120.0 . .
N2 C4 C2 114.6(5) . .
C8 C4 C2 125.4(5) . .
C5 N2 C4 120.0 . .
N2 C5 C6 120.0 . .
N2 C5 H5 120.0 . .
C6 C5 H5 120.0 . .
C7 C6 C5 120.0 . .
C7 C6 H6 120.0 . .
C5 C6 H6 120.0 . .
C6 C7 C8 120.0 . .
C6 C7 H7 120.0 . .
C8 C7 H7 120.0 . .
C7 C8 C4 120.0 . .
C7 C8 H8 120.0 . .
C4 C8 H8 120.0 . .
N3 C9 C13 120.0 . .
N3 C9 C3 116.5(5) . .
C13 C9 C3 123.5(5) . .
C9 N3 C10 120.0 . .
C11 C10 N3 120.0 . .
C11 C10 H10 120.0 . .
N3 C10 H10 120.0 . .
C12 C11 C10 120.0 . .
C12 C11 H11 120.0 . .
C10 C11 H11 120.0 . .
C13 C12 C11 120.0 . .
C13 C12 H12 120.0 . .
C11 C12 H12 120.0 . .
C12 C13 C9 120.0 . .
C12 C13 H13 120.0 . .
C9 C13 H13 120.0 . .
C3A C2A C4A 127.3(15) . .
C3A C2A H2A 116.4 . .
C4A C2A H2A 116.4 . .
C2A C3A C9A 124.9(16) . .
C2A C3A H3A 117.6 . .
C9A C3A H3A 117.6 . .
N2A C4A C8A 120.0 . .
N2A C4A C2A 112.9(11) . .
C8A C4A C2A 126.9(10) . .
C5A N2A C4A 120.0 . .
C6A C5A N2A 120.0 . .
C6A C5A H5A 120.0 . .
N2A C5A H5A 120.0 . .
C5A C6A C7A 120.0 . .
C5A C6A H6A 120.0 . .
C7A C6A H6A 120.0 . .
C8A C7A C6A 120.0 . .
C8A C7A H7A 120.0 . .
C6A C7A H7A 120.0 . .
C7A C8A C4A 120.0 . .
C7A C8A H8A 120.0 . .
C4A C8A H8A 120.0 . .
N3A C9A C13A 120.0 . .
N3A C9A C3A 116.3(11) . .
C13A C9A C3A 123.7(11) . .
C9A N3A C10A 120.0 . .
C11A C10A N3A 120.0 . .
C11A C10A H10A 120.0 . .
N3A C10A H10A 120.0 . .
C10A C11A C12A 120.0 . .
C10A C11A H11A 120.0 . .
C12A C11A H11A 120.0 . .
C11A C12A C13A 120.0 . .
C11A C12A H12A 120.0 . .
C13A C12A H12A 120.0 . .
C12A C13A C9A 120.0 . .
C12A C13A H13A 120.0 . .
C9A C13A H13A 120.0 . .
C20 C20 C21 126.8(7) 3_556 .
C20 C20 H20 116.6 3_556 .
C21 C20 H20 116.6 . .
N5 C21 C25 122.1(4) . .
N5 C21 C20 125.8(4) . .
C25 C21 C20 112.0(4) . .
C22 N5 C21 117.5(4) . .
N5 C22 C23 123.0(5) . .
N5 C22 H22 118.5 . .
C23 C22 H22 118.5 . .
C24 C23 C22 117.8(5) . .
C24 C23 H23 121.1 . .
C22 C23 H23 121.1 . .
C25 C24 C23 120.0(5) . .
C25 C24 H24 120.0 . .
C23 C24 H24 120.0 . .
C24 C25 C21 119.5(5) . .
C24 C25 H25 120.3 . .
C21 C25 H25 120.3 . .
C14 C14 C15 125.7(5) 3_666 .
C14 C14 H14 117.1 3_666 .
C15 C14 H14 117.1 . .
N4 C15 C19 121.5(4) . .
N4 C15 C14 119.5(3) . .
C19 C15 C14 118.9(4) . .
N4 C16 C17 123.6(4) . .
N4 C16 H16 118.2 . .
C17 C16 H16 118.2 . .
C18 C17 C16 118.2(4) . .
C18 C17 H17 120.9 . .
C16 C17 H17 120.9 . .
C17 C18 C19 119.6(4) . .
C17 C18 H18 120.2 . .
C19 C18 H18 120.2 . .
C18 C19 C15 118.9(4) . .
C18 C19 H19 120.6 . .
C15 C19 H19 120.6 . .
C16 N4 C15 118.1(3) . .

loop_
_geom_bond_atom_site_label_1
_geom_bond_atom_site_label_2
_geom_bond_distance
_geom_bond_site_symmetry_2
Co1 O2W 2.089(2) .
Co1 O2W 2.089(2) 3_566
Co1 N1 2.090(3) .
Co1 N1 2.090(3) 3_566
Co1 O1W 2.123(3) .
Co1 O1W 2.123(3) 3_566
S1 C1 1.626(4) .
N1 C1 1.157(5) .
O1W H2W1 0.8497 .
O1W H1W1 0.8500 .
O2W H1W2 0.8502 .
O2W H2W2 0.8501 .
C2 C3 1.323(9) .
C2 C4 1.421(7) .
C2 H2 0.9300 .
C3 C9 1.425(7) .
C3 H3 0.9300 .
C4 N2 1.3900 .
C4 C8 1.3900 .
N2 C5 1.3900 .
C5 C6 1.3900 .
C5 H5 0.9300 .
C6 C7 1.3900 .
C6 H6 0.9300 .
C7 C8 1.3900 .
C7 H7 0.9300 .
C8 H8 0.9300 .
C9 N3 1.3900 .
C9 C13 1.3900 .
N3 C10 1.3900 .
C10 C11 1.3900 .
C10 H10 0.9300 .
C11 C12 1.3900 .
C11 H11 0.9300 .
C12 C13 1.3900 .
C12 H12 0.9300 .
C13 H13 0.9300 .
C2A C3A 1.26(2) .
C2A C4A 1.501(17) .
C2A H2A 0.9300 .
C3A C9A 1.447(17) .
C3A H3A 0.9300 .
C4A N2A 1.3900 .
C4A C8A 1.3900 .
N2A C5A 1.3900 .
C5A C6A 1.3900 .
C5A H5A 0.9300 .
C6A C7A 1.3900 .
C6A H6A 0.9300 .
C7A C8A 1.3900 .
C7A H7A 0.9300 .
C8A H8A 0.9300 .
C9A N3A 1.3900 .
C9A C13A 1.3900 .
N3A C10A 1.3900 .
C10A C11A 1.3900 .
C10A H10A 0.9300 .
C11A C12A 1.3900 .
C11A H11A 0.9300 .
C12A C13A 1.3900 .
C12A H12A 0.9300 .
C13A H13A 0.9300 .
C20 C20 1.294(5) 3_556
C20 C21 1.464(4) .
C20 H20 0.9300 .
C21 N5 1.327(6) .
C21 C25 1.380(7) .
N5 C22 1.323(6) .
C22 C23 1.378(8) .
C22 H22 0.9300 .
C23 C24 1.365(8) .
C23 H23 0.9300 .
C24 C25 1.324(7) .
C24 H24 0.9300 .
C25 H25 0.9300 .
C14 C14 1.309(8) 3_666
C14 C15 1.472(5) .
C14 H14 0.9300 .
C15 N4 1.341(5) .
C15 C19 1.388(6) .
C16 N4 1.330(5) .
C16 C17 1.378(6) .
C16 H16 0.9300 .
C17 C18 1.359(7) .
C17 H17 0.9300 .
C18 C19 1.382(6) .
C18 H18 0.9300 .
C19 H19 0.9300 .
